data_4131194
loop_
_publ_author_name
'Bertermann, R\"udiger'
'B\"ohnke, Julian'
'Braunschweig, Holger'
'Dewhurst, Rian D.'
'Kupfer, Thomas'
'Muessig, Jonas H.'
'Pentecost, Leanne'
'Radacki, Krzysztof'
'Sen, Sakya S.'
'Vargas, Alfredo'

_publ_section_title
;
 Dynamic, Reversible Oxidative Addition of Highly Polar Bonds to a
 Transition Metal.
;
_journal_issue 49
_journal_name_full 'Journal of the American Chemical Society'
_journal_page_first 16140
_journal_page_last 16147
_journal_paper_doi 10.1021/jacs.6b10609
_journal_volume 138
_journal_year 2016
_chemical_absolute_configuration unk
_chemical_formula_moiety 'C44 H67 Cl3 In N2 P Pt'
_chemical_formula_sum 'C44 H67 Cl3 In N2 P Pt'
_chemical_formula_weight 1071.22
_space_group_crystal_system monoclinic
_space_group_IT_number 9
_space_group_name_Hall 'C -2yc'
_space_group_name_H-M_alt 'C 1 c 1'
_atom_sites_solution_hydrogens geom
_atom_sites_solution_primary iterative
_atom_sites_solution_secondary difmap
_audit_creation_method SHELXL-2014/7
_cell_angle_alpha 90
_cell_angle_beta 125.656(12)
_cell_angle_gamma 90
_cell_formula_units_Z 4
_cell_length_a 26.842(5)
_cell_length_b 11.4344(19)
_cell_length_c 18.267(5)
_cell_measurement_reflns_used 9861
_cell_measurement_temperature 100(2)
_cell_measurement_theta_max 26.76
_cell_measurement_theta_min 2.74
_cell_volume 4555.5(18)
_computing_cell_refinement 'Saint+ ver. V8.34A (Bruker AXS)'
_computing_data_collection 'APEX2 ver. 2014.9 (Bruker AXS)'
_computing_data_reduction 'Saint+ ver. V8.34A (Bruker AXS)'
_computing_molecular_graphics 'ShelXLe (Huebschle et all, 2011)'
_computing_publication_material 'SHELXL-2014/7 (Sheldrick, 2014)'
_computing_structure_refinement 'SHELXL-2014/7 (Sheldrick, 2014)'
_computing_structure_solution 'SHELXT (Sheldrick, 2014)'
_diffrn_ambient_temperature 100(2)
_diffrn_detector 'CMOS area detector (Photon 100)'
_diffrn_detector_area_resol_mean 10.24
_diffrn_measured_fraction_theta_full 0.998
_diffrn_measured_fraction_theta_max 0.997
_diffrn_measurement_device_type 'Bruker D8 Quest'
_diffrn_measurement_method '\f and \w scans'
_diffrn_radiation_monochromator 'multi-layer mirror'
_diffrn_radiation_type MoK\a
_diffrn_radiation_wavelength 0.71073
_diffrn_reflns_av_R_equivalents 0.0337
_diffrn_reflns_av_unetI/netI 0.0513
_diffrn_reflns_Laue_measured_fraction_full 0.998
_diffrn_reflns_Laue_measured_fraction_max 0.997
_diffrn_reflns_limit_h_max 34
_diffrn_reflns_limit_h_min -33
_diffrn_reflns_limit_k_max 14
_diffrn_reflns_limit_k_min -14
_diffrn_reflns_limit_l_max 23
_diffrn_reflns_limit_l_min -23
_diffrn_reflns_number 32113
_diffrn_reflns_point_group_measured_fraction_full 0.954
_diffrn_reflns_point_group_measured_fraction_max 0.949
_diffrn_reflns_theta_full 26.000
_diffrn_reflns_theta_max 26.771
_diffrn_reflns_theta_min 2.246
_diffrn_source 'microfocus sealed tube (Incoatec ImS)'
_exptl_absorpt_coefficient_mu 3.816
_exptl_absorpt_correction_T_max 0.6940
_exptl_absorpt_correction_T_min 0.5972
_exptl_absorpt_correction_type multi-scan
_exptl_absorpt_process_details 'SadAbs 2014/5 (Bruker AXS)'
_exptl_crystal_colour colourless
_exptl_crystal_density_diffrn 1.562
_exptl_crystal_description Block
_exptl_crystal_F_000 2152
_exptl_crystal_size_max 0.17
_exptl_crystal_size_mid 0.11
_exptl_crystal_size_min 0.09
_refine_diff_density_max 0.360
_refine_diff_density_min -0.893
_refine_diff_density_rms 0.092
_refine_ls_abs_structure_details
;
 Flack x determined using 3934 quotients [(I+)-(I-)]/[(I+)+(I-)]
 (Parsons, Flack and Wagner, Acta Cryst. B69 (2013) 249-259).
;
_refine_ls_abs_structure_Flack 0.013(3)
_refine_ls_extinction_method none
_refine_ls_goodness_of_fit_ref 0.807
_refine_ls_hydrogen_treatment constr
_refine_ls_matrix_type full
_refine_ls_number_parameters 477
_refine_ls_number_reflns 9249
_refine_ls_number_restraints 2
_refine_ls_restrained_S_all 0.806
_refine_ls_R_factor_all 0.0216
_refine_ls_R_factor_gt 0.0190
_refine_ls_shift/su_max 0.002
_refine_ls_shift/su_mean 0.000
_refine_ls_structure_factor_coef Fsqd
_refine_ls_weighting_details 'w=1/[\s^2^(Fo^2^)] where P=(Fo^2^+2Fc^2^)/3'
_refine_ls_weighting_scheme calc
_refine_ls_wR_factor_gt 0.0380
_refine_ls_wR_factor_ref 0.0389
_reflns_Friedel_coverage 0.903
_reflns_Friedel_fraction_full 0.910
_reflns_Friedel_fraction_max 0.902
_reflns_number_gt 8862
_reflns_number_total 9249
_reflns_threshold_expression 'I > 2\s(I)'
_cod_data_source_file ja6b10609_si_002.cif
_cod_data_source_block 11
_cod_original_cell_volume 4555.6(18)
_cod_original_sg_symbol_H-M 'C c'
_cod_database_code 4131194
_shelx_shelxl_version_number 2014/7
_shelx_space_group_comment
;
The symmetry employed for this shelxl refinement is uniquely defined
by the following loop, which should always be used as a source of
symmetry information in preference to the above space-group names.
They are only intended as comments.
;
_shelx_estimated_absorpt_t_min 0.563
_shelx_estimated_absorpt_t_max 0.725

loop_
_space_group_symop_operation_xyz
'x, y, z'
'x, -y, z+1/2'
'x+1/2, y+1/2, z'
'x+1/2, -y+1/2, z+1/2'

loop_
_atom_site_label
_atom_site_type_symbol
_atom_site_fract_x
_atom_site_fract_y
_atom_site_fract_z
_atom_site_U_iso_or_equiv
_atom_site_adp_type
_atom_site_occupancy
_atom_site_site_symmetry_order
_atom_site_calc_flag
_atom_site_refinement_flags_posn
_atom_site_refinement_flags_adp
Pt1_1 Pt 0.49635(2) 0.54901(2) 0.53186(2) 0.00857(4) Uani 1 1 d . .
P1_1 P 0.49048(5) 0.73791(9) 0.58200(7) 0.0088(2) Uani 1 1 d . .
N1_1 N 0.38449(16) 0.5591(3) 0.3319(2) 0.0121(7) Uani 1 1 d . .
C1_1 C 0.4246(2) 0.5560(3) 0.4069(3) 0.0130(10) Uani 1 1 d . .
Cl2_1 Cl 0.47012(6) 0.18603(10) 0.54495(9) 0.0279(3) Uani 1 1 d . .
N2_1 N 0.62147(16) 0.4856(3) 0.7070(2) 0.0120(7) Uani 1 1 d . .
C2_1 C 0.5736(2) 0.5086(4) 0.6431(3) 0.0127(9) Uani 1 1 d . .
Cl3_1 Cl 0.61189(5) 0.27529(10) 0.56276(8) 0.0252(3) Uani 1 1 d . .
Cl1_1 Cl 0.45327(5) 0.28392(10) 0.33532(7) 0.0211(2) Uani 1 1 d . .
In1_1 In 0.50680(2) 0.33330(2) 0.49224(2) 0.01312(7) Uani 1 1 d . .
C1_2 C 0.33603(19) 0.5565(3) 0.2396(3) 0.0128(9) Uani 1 1 d . .
C2_2 C 0.2807(2) 0.5052(4) 0.2147(3) 0.0201(10) Uani 1 1 d . .
C3_2 C 0.2338(2) 0.5023(4) 0.1232(4) 0.0266(12) Uani 1 1 d . .
H3_2 H 0.1957 0.4675 0.1030 0.032 Uiso 1 1 calc R U
C4_2 C 0.2419(2) 0.5492(4) 0.0610(4) 0.0295(13) Uani 1 1 d . .
H4_2 H 0.2091 0.5464 -0.0013 0.035 Uiso 1 1 calc R U
C5_2 C 0.2963(2) 0.5997(4) 0.0880(3) 0.0243(11) Uani 1 1 d . .
H5_2 H 0.3006 0.6317 0.0439 0.029 Uiso 1 1 calc R U
C6_2 C 0.3460(2) 0.6054(4) 0.1793(3) 0.0165(9) Uani 1 1 d . .
C7_2 C 0.4067(2) 0.6579(4) 0.2093(3) 0.0182(10) Uani 1 1 d . .
H7_2 H 0.4301 0.6752 0.2752 0.022 Uiso 1 1 calc R U
C8_2 C 0.4437(3) 0.5701(5) 0.1966(6) 0.0497(19) Uani 1 1 d . .
H8A_2 H 0.4227 0.5543 0.1322 0.074 Uiso 1 1 calc R U
H8B_2 H 0.4478 0.4972 0.2279 0.074 Uiso 1 1 calc R U
H8C_2 H 0.4845 0.6023 0.2215 0.074 Uiso 1 1 calc R U
C9_2 C 0.3994(3) 0.7718(4) 0.1611(4) 0.0350(13) Uani 1 1 d . .
H9A_2 H 0.3805 0.7560 0.0973 0.053 Uiso 1 1 calc R U
H9B_2 H 0.4397 0.8076 0.1884 0.053 Uiso 1 1 calc R U
H9C_2 H 0.3732 0.8253 0.1666 0.053 Uiso 1 1 calc R U
C10_2 C 0.2740(3) 0.4551(5) 0.2851(5) 0.0317(17) Uani 1 1 d . .
H10_2 H 0.2973 0.5072 0.3391 0.038 Uiso 1 1 calc R U
C11_2 C 0.2077(3) 0.4513(6) 0.2551(6) 0.056(2) Uani 1 1 d . .
H11A_2 H 0.1890 0.5287 0.2332 0.083 Uiso 1 1 calc R U
H11B_2 H 0.2069 0.4290 0.3062 0.083 Uiso 1 1 calc R U
H11C_2 H 0.1846 0.3938 0.2066 0.083 Uiso 1 1 calc R U
C12_2 C 0.3027(4) 0.3351(6) 0.3142(7) 0.070(3) Uani 1 1 d . .
H12A_2 H 0.2795 0.2806 0.2636 0.106 Uiso 1 1 calc R U
H12B_2 H 0.3020 0.3080 0.3645 0.106 Uiso 1 1 calc R U
H12C_2 H 0.3452 0.3390 0.3334 0.106 Uiso 1 1 calc R U
C1_3 C 0.6806(2) 0.4564(3) 0.7820(3) 0.0130(9) Uani 1 1 d . .
C2_3 C 0.6858(2) 0.4000(3) 0.8543(3) 0.0146(9) Uani 1 1 d . .
C3_3 C 0.7453(2) 0.3741(4) 0.9280(3) 0.0206(10) Uani 1 1 d . .
H3_3 H 0.7515 0.3368 0.9792 0.025 Uiso 1 1 calc R U
C4_3 C 0.7955(2) 0.4018(4) 0.9282(3) 0.0194(10) Uani 1 1 d . .
H4_3 H 0.8355 0.3828 0.9792 0.023 Uiso 1 1 calc R U
C5_3 C 0.7881(2) 0.4569(4) 0.8547(3) 0.0176(10) Uani 1 1 d . .
H5_3 H 0.8232 0.4746 0.8561 0.021 Uiso 1 1 calc R U
C6_3 C 0.7301(2) 0.4866(4) 0.7788(4) 0.0146(10) Uani 1 1 d . .
C7_3 C 0.7218(2) 0.5501(4) 0.6996(3) 0.0196(10) Uani 1 1 d . .
H7_3 H 0.6774 0.5467 0.6483 0.024 Uiso 1 1 calc R U
C8_3 C 0.7394(4) 0.6780(5) 0.7234(5) 0.061(2) Uani 1 1 d . .
H8A_3 H 0.7306 0.7200 0.6703 0.091 Uiso 1 1 calc R U
H8B_3 H 0.7833 0.6839 0.7721 0.091 Uiso 1 1 calc R U
H8C_3 H 0.7156 0.7127 0.7430 0.091 Uiso 1 1 calc R U
C9_3 C 0.7579(3) 0.4912(7) 0.6694(4) 0.0463(17) Uani 1 1 d . .
H9A_3 H 0.7415 0.4127 0.6468 0.069 Uiso 1 1 calc R U
H9B_3 H 0.8012 0.4856 0.7206 0.069 Uiso 1 1 calc R U
H9C_3 H 0.7543 0.5376 0.6215 0.069 Uiso 1 1 calc R U
C10_3 C 0.6293(2) 0.3648(4) 0.8484(3) 0.0209(10) Uani 1 1 d . .
H10_3 H 0.5968 0.4243 0.8101 0.025 Uiso 1 1 calc R U
C11_3 C 0.6385(3) 0.3615(5) 0.9393(4) 0.0328(12) Uani 1 1 d . .
H11A_3 H 0.6560 0.4359 0.9707 0.049 Uiso 1 1 calc R U
H11B_3 H 0.6665 0.2975 0.9759 0.049 Uiso 1 1 calc R U
H11C_3 H 0.5989 0.3488 0.9295 0.049 Uiso 1 1 calc R U
C12_3 C 0.6059(3) 0.2470(4) 0.8002(4) 0.0316(13) Uani 1 1 d . .
H12A_3 H 0.5682 0.2259 0.7939 0.047 Uiso 1 1 calc R U
H12B_3 H 0.6371 0.1869 0.8353 0.047 Uiso 1 1 calc R U
H12C_3 H 0.5974 0.2529 0.7403 0.047 Uiso 1 1 calc R U
C1_4 C 0.55776(18) 0.7627(3) 0.6998(3) 0.0103(8) Uani 1 1 d . .
H1_4 H 0.5942 0.7346 0.7030 0.012 Uiso 1 1 calc R U
C2_4 C 0.55438(19) 0.6857(4) 0.7660(3) 0.0131(9) Uani 1 1 d . .
H2A_4 H 0.5208 0.7138 0.7691 0.016 Uiso 1 1 calc R U
H2B_4 H 0.5451 0.6041 0.7437 0.016 Uiso 1 1 calc R U
C3_4 C 0.6149(2) 0.6890(4) 0.8602(3) 0.0165(9) Uani 1 1 d . .
H3A_4 H 0.6114 0.6400 0.9017 0.020 Uiso 1 1 calc R U
H3B_4 H 0.6482 0.6567 0.8580 0.020 Uiso 1 1 calc R U
C4_4 C 0.6303(2) 0.8146(4) 0.8951(3) 0.0196(10) Uani 1 1 d . .
H4A_4 H 0.5991 0.8441 0.9030 0.023 Uiso 1 1 calc R U
H4B_4 H 0.6706 0.8165 0.9545 0.023 Uiso 1 1 calc R U
C5_4 C 0.6321(2) 0.8928(4) 0.8294(3) 0.0199(10) Uani 1 1 d . .
H5A_4 H 0.6662 0.8676 0.8264 0.024 Uiso 1 1 calc R U
H5B_4 H 0.6404 0.9743 0.8519 0.024 Uiso 1 1 calc R U
C6_4 C 0.5722(2) 0.8896(4) 0.7346(3) 0.0157(9) Uani 1 1 d . .
H6A_4 H 0.5761 0.9390 0.6936 0.019 Uiso 1 1 calc R U
H6B_4 H 0.5384 0.9211 0.7359 0.019 Uiso 1 1 calc R U
C1_5 C 0.42231(18) 0.7541(3) 0.5827(3) 0.0117(8) Uani 1 1 d . .
H1_5 H 0.4335 0.7164 0.6398 0.014 Uiso 1 1 calc R U
C2_5 C 0.36568(19) 0.6876(4) 0.5065(3) 0.0161(9) Uani 1 1 d . .
H2A_5 H 0.3512 0.7232 0.4478 0.019 Uiso 1 1 calc R U
H2B_5 H 0.3769 0.6053 0.5060 0.019 Uiso 1 1 calc R U
C3_5 C 0.3143(2) 0.6913(4) 0.5192(4) 0.0216(10) Uani 1 1 d . .
H3A_5 H 0.3277 0.6496 0.5754 0.026 Uiso 1 1 calc R U
H3B_5 H 0.2779 0.6504 0.4684 0.026 Uiso 1 1 calc R U
C4_5 C 0.2969(2) 0.8172(4) 0.5241(3) 0.0198(10) Uani 1 1 d . .
H4A_5 H 0.2794 0.8568 0.4657 0.024 Uiso 1 1 calc R U
H4B_5 H 0.2653 0.8165 0.5361 0.024 Uiso 1 1 calc R U
C5_5 C 0.3531(2) 0.8839(4) 0.5988(3) 0.0180(10) Uani 1 1 d . .
H5A_5 H 0.3677 0.8491 0.6578 0.022 Uiso 1 1 calc R U
H5B_5 H 0.3416 0.9662 0.5988 0.022 Uiso 1 1 calc R U
C6_5 C 0.40512(19) 0.8810(4) 0.5870(3) 0.0153(9) Uani 1 1 d . .
H6A_5 H 0.4415 0.9219 0.6381 0.018 Uiso 1 1 calc R U
H6B_5 H 0.3921 0.9224 0.5309 0.018 Uiso 1 1 calc R U
C1_6 C 0.4935(2) 0.8574(3) 0.5176(3) 0.0117(9) Uani 1 1 d . .
H1_6 H 0.4944 0.9331 0.5458 0.014 Uiso 1 1 calc R U
C2_6 C 0.43834(18) 0.8595(3) 0.4186(3) 0.0117(8) Uani 1 1 d . .
H2A_6 H 0.4357 0.7839 0.3901 0.014 Uiso 1 1 calc R U
H2B_6 H 0.4003 0.8694 0.4149 0.014 Uiso 1 1 calc R U
C3_6 C 0.4434(2) 0.9584(4) 0.3674(3) 0.0171(9) Uani 1 1 d . .
H3A_6 H 0.4424 1.0343 0.3925 0.021 Uiso 1 1 calc R U
H3B_6 H 0.4078 0.9555 0.3034 0.021 Uiso 1 1 calc R U
C4_6 C 0.5024(2) 0.9495(4) 0.3737(3) 0.0228(10) Uani 1 1 d . .
H4A_6 H 0.5056 1.0177 0.3432 0.027 Uiso 1 1 calc R U
H4B_6 H 0.5014 0.8779 0.3424 0.027 Uiso 1 1 calc R U
C5_6 C 0.5584(2) 0.9459(4) 0.4718(3) 0.0201(10) Uani 1 1 d . .
H5A_6 H 0.5958 0.9341 0.4740 0.024 Uiso 1 1 calc R U
H5B_6 H 0.5623 1.0217 0.5010 0.024 Uiso 1 1 calc R U
C6_6 C 0.55318(19) 0.8477(4) 0.5234(3) 0.0152(9) Uani 1 1 d . .
H6A_6 H 0.5889 0.8508 0.5874 0.018 Uiso 1 1 calc R U
H6B_6 H 0.5540 0.7714 0.4985 0.018 Uiso 1 1 calc R U

loop_
_atom_site_aniso_label
_atom_site_aniso_U_11
_atom_site_aniso_U_22
_atom_site_aniso_U_33
_atom_site_aniso_U_23
_atom_site_aniso_U_13
_atom_site_aniso_U_12
Pt1_1 0.00798(6) 0.00865(6) 0.00689(7) -0.00048(7) 0.00309(5) 0.00055(7)
P1_1 0.0071(5) 0.0087(5) 0.0087(5) -0.0014(4) 0.0035(4) -0.0003(4)
N1_1 0.0114(18) 0.0108(17) 0.0094(19) -0.0007(14) 0.0034(16) -0.0018(13)
C1_1 0.017(2) 0.010(2) 0.017(3) -0.0019(17) 0.012(2) -0.0013(17)
Cl2_1 0.0470(8) 0.0179(5) 0.0318(7) -0.0009(5) 0.0304(7) -0.0053(5)
N2_1 0.0121(18) 0.0107(16) 0.0107(18) 0.0016(14) 0.0052(16) 0.0008(14)
C2_1 0.014(2) 0.013(2) 0.014(2) -0.0023(19) 0.010(2) -0.0023(19)
Cl3_1 0.0214(6) 0.0284(6) 0.0217(6) -0.0019(5) 0.0102(5) 0.0098(5)
Cl1_1 0.0254(6) 0.0250(6) 0.0141(5) -0.0061(4) 0.0122(5) -0.0030(5)
In1_1 0.01803(16) 0.01014(13) 0.01219(15) -0.00117(11) 0.00938(13) 0.00158(11)
C1_2 0.009(2) 0.014(2) 0.006(2) -0.0042(16) -0.0009(17) 0.0009(16)
C2_2 0.011(2) 0.014(2) 0.025(3) -0.0084(19) 0.005(2) -0.0015(17)
C3_2 0.011(2) 0.025(3) 0.027(3) -0.015(2) 0.001(2) 0.0004(19)
C4_2 0.020(3) 0.033(3) 0.013(2) -0.010(2) -0.003(2) 0.007(2)
C5_2 0.025(3) 0.023(2) 0.010(2) -0.0019(18) 0.002(2) 0.006(2)
C6_2 0.017(2) 0.012(2) 0.013(2) -0.0019(17) 0.0036(19) 0.0045(17)
C7_2 0.020(2) 0.019(2) 0.012(2) 0.0042(18) 0.008(2) 0.0007(19)
C8_2 0.036(3) 0.028(3) 0.092(6) -0.002(3) 0.041(4) 0.003(2)
C9_2 0.046(4) 0.026(3) 0.032(3) 0.009(2) 0.022(3) 0.002(2)
C10_2 0.027(3) 0.033(4) 0.036(4) -0.012(2) 0.019(3) -0.014(2)
C11_2 0.038(4) 0.082(5) 0.061(5) -0.036(4) 0.037(4) -0.023(3)
C12_2 0.094(6) 0.037(4) 0.131(8) 0.026(4) 0.095(7) 0.010(4)
C1_3 0.013(2) 0.0109(19) 0.008(2) -0.0030(15) 0.0022(18) 0.0023(15)
C2_3 0.017(2) 0.0088(19) 0.011(2) 0.0003(16) 0.0039(19) 0.0009(16)
C3_3 0.026(3) 0.013(2) 0.013(2) 0.0038(17) 0.006(2) 0.0036(18)
C4_3 0.018(2) 0.015(2) 0.012(2) 0.0015(17) 0.0015(19) 0.0029(18)
C5_3 0.013(2) 0.015(2) 0.017(2) -0.0007(17) 0.004(2) 0.0002(16)
C6_3 0.014(2) 0.013(2) 0.014(3) -0.0012(19) 0.006(2) 0.0017(19)
C7_3 0.015(2) 0.028(2) 0.012(2) 0.0035(19) 0.0055(19) 0.0025(19)
C8_3 0.107(7) 0.032(3) 0.039(4) 0.009(3) 0.041(4) -0.017(4)
C9_3 0.042(4) 0.078(4) 0.035(4) 0.023(3) 0.032(3) 0.029(3)
C10_3 0.021(2) 0.020(2) 0.019(2) 0.0053(19) 0.010(2) 0.0013(19)
C11_3 0.035(3) 0.041(3) 0.025(3) 0.005(2) 0.019(3) -0.002(3)
C12_3 0.032(3) 0.021(2) 0.041(3) -0.001(2) 0.021(3) -0.007(2)
C1_4 0.0096(19) 0.0117(19) 0.008(2) -0.0030(16) 0.0044(17) -0.0007(15)
C2_4 0.014(2) 0.015(2) 0.011(2) -0.0010(16) 0.0077(18) -0.0005(16)
C3_4 0.017(2) 0.018(2) 0.011(2) -0.0015(17) 0.007(2) -0.0005(18)
C4_4 0.022(2) 0.018(2) 0.010(2) -0.0051(17) 0.004(2) 0.0021(18)
C5_4 0.023(2) 0.015(2) 0.013(2) -0.0056(17) 0.005(2) -0.0057(18)
C6_4 0.016(2) 0.011(2) 0.012(2) -0.0049(16) 0.0038(19) -0.0025(16)
C1_5 0.0097(19) 0.0123(19) 0.012(2) 0.0004(16) 0.0059(17) -0.0005(15)
C2_5 0.012(2) 0.016(2) 0.018(2) -0.0043(17) 0.0076(19) -0.0006(16)
C3_5 0.015(2) 0.018(2) 0.031(3) -0.0022(19) 0.013(2) -0.0032(17)
C4_5 0.014(2) 0.022(2) 0.026(3) -0.0004(19) 0.013(2) 0.0021(17)
C5_5 0.015(2) 0.020(2) 0.021(2) -0.0018(18) 0.012(2) 0.0019(17)
C6_5 0.013(2) 0.016(2) 0.017(2) -0.0017(17) 0.0084(19) 0.0003(17)
C1_6 0.0107(18) 0.0121(16) 0.011(3) -0.0018(16) 0.006(2) -0.0024(18)
C2_6 0.0093(19) 0.0120(19) 0.008(2) -0.0011(15) 0.0020(17) -0.0017(15)
C3_6 0.018(2) 0.019(2) 0.012(2) 0.0028(17) 0.0071(19) -0.0008(17)
C4_6 0.023(2) 0.028(3) 0.020(3) 0.002(2) 0.014(2) -0.0057(19)
C5_6 0.019(2) 0.022(2) 0.020(3) -0.0022(19) 0.012(2) -0.0091(18)
C6_6 0.012(2) 0.018(2) 0.016(2) 0.0001(17) 0.0085(19) -0.0014(16)

loop_
_atom_type_symbol
_atom_type_description
_atom_type_scat_dispersion_real
_atom_type_scat_dispersion_imag
_atom_type_scat_source
C C 0.0033 0.0016 'International Tables Vol C Tables 4.2.6.8 and 6.1.1.4'
H H 0.0000 0.0000 'International Tables Vol C Tables 4.2.6.8 and 6.1.1.4'
P P 0.1023 0.0942 'International Tables Vol C Tables 4.2.6.8 and 6.1.1.4'
Cl Cl 0.1484 0.1585 'International Tables Vol C Tables 4.2.6.8 and 6.1.1.4'
In In -0.7276 1.3100 'International Tables Vol C Tables 4.2.6.8 and 6.1.1.4'
Pt Pt -1.7033 8.3905 'International Tables Vol C Tables 4.2.6.8 and 6.1.1.4'
N N 0.0061 0.0033 'International Tables Vol C Tables 4.2.6.8 and 6.1.1.4'

loop_
_geom_angle_atom_site_label_1
_geom_angle_atom_site_label_2
_geom_angle_atom_site_label_3
_geom_angle
C2_1 Pt1_1 C1_1 164.54(19)
C2_1 Pt1_1 P1_1 94.77(14)
C1_1 Pt1_1 P1_1 99.84(12)
C2_1 Pt1_1 In1_1 81.03(14)
C1_1 Pt1_1 In1_1 84.69(12)
P1_1 Pt1_1 In1_1 174.46(3)
C1_6 P1_1 C1_5 110.1(2)
C1_6 P1_1 C1_4 104.68(19)
C1_5 P1_1 C1_4 105.96(19)
C1_6 P1_1 Pt1_1 112.97(16)
C1_5 P1_1 Pt1_1 112.37(13)
C1_4 P1_1 Pt1_1 110.23(13)
C1_1 N1_1 C1_2 176.9(4)
N1_1 C1_1 Pt1_1 176.2(4)
C2_1 N2_1 C1_3 177.3(5)
N2_1 C2_1 Pt1_1 175.7(4)
Cl1_1 In1_1 Cl3_1 105.77(4)
Cl1_1 In1_1 Cl2_1 102.24(5)
Cl3_1 In1_1 Cl2_1 102.52(5)
Cl1_1 In1_1 Pt1_1 117.52(3)
Cl3_1 In1_1 Pt1_1 112.94(3)
Cl2_1 In1_1 Pt1_1 114.21(3)
C6_2 C1_2 C2_2 124.5(4)
C6_2 C1_2 N1_1 118.0(4)
C2_2 C1_2 N1_1 117.5(4)
C3_2 C2_2 C1_2 116.4(5)
C3_2 C2_2 C10_2 122.9(5)
C1_2 C2_2 C10_2 120.7(5)
C4_2 C3_2 C2_2 121.0(5)
C4_2 C3_2 H3_2 119.5
C2_2 C3_2 H3_2 119.5
C5_2 C4_2 C3_2 120.9(5)
C5_2 C4_2 H4_2 119.5
C3_2 C4_2 H4_2 119.5
C4_2 C5_2 C6_2 121.5(5)
C4_2 C5_2 H5_2 119.3
C6_2 C5_2 H5_2 119.3
C1_2 C6_2 C5_2 115.7(4)
C1_2 C6_2 C7_2 122.4(4)
C5_2 C6_2 C7_2 121.8(5)
C6_2 C7_2 C9_2 112.6(4)
C6_2 C7_2 C8_2 110.2(4)
C9_2 C7_2 C8_2 110.6(5)
C6_2 C7_2 H7_2 107.8
C9_2 C7_2 H7_2 107.8
C8_2 C7_2 H7_2 107.8
C7_2 C8_2 H8A_2 109.5
C7_2 C8_2 H8B_2 109.5
H8A_2 C8_2 H8B_2 109.5
C7_2 C8_2 H8C_2 109.5
H8A_2 C8_2 H8C_2 109.5
H8B_2 C8_2 H8C_2 109.5
C7_2 C9_2 H9A_2 109.5
C7_2 C9_2 H9B_2 109.5
H9A_2 C9_2 H9B_2 109.5
C7_2 C9_2 H9C_2 109.5
H9A_2 C9_2 H9C_2 109.5
H9B_2 C9_2 H9C_2 109.5
C12_2 C10_2 C2_2 110.8(6)
C12_2 C10_2 C11_2 110.4(6)
C2_2 C10_2 C11_2 113.3(6)
C12_2 C10_2 H10_2 107.3
C2_2 C10_2 H10_2 107.3
C11_2 C10_2 H10_2 107.3
C10_2 C11_2 H11A_2 109.5
C10_2 C11_2 H11B_2 109.5
H11A_2 C11_2 H11B_2 109.5
C10_2 C11_2 H11C_2 109.5
H11A_2 C11_2 H11C_2 109.5
H11B_2 C11_2 H11C_2 109.5
C10_2 C12_2 H12A_2 109.5
C10_2 C12_2 H12B_2 109.5
H12A_2 C12_2 H12B_2 109.5
C10_2 C12_2 H12C_2 109.5
H12A_2 C12_2 H12C_2 109.5
H12B_2 C12_2 H12C_2 109.5
C2_3 C1_3 N2_1 117.6(4)
C2_3 C1_3 C6_3 125.0(4)
N2_1 C1_3 C6_3 117.3(4)
C3_3 C2_3 C1_3 115.8(4)
C3_3 C2_3 C10_3 123.4(4)
C1_3 C2_3 C10_3 120.7(4)
C4_3 C3_3 C2_3 121.3(5)
C4_3 C3_3 H3_3 119.3
C2_3 C3_3 H3_3 119.3
C3_3 C4_3 C5_3 120.8(4)
C3_3 C4_3 H4_3 119.6
C5_3 C4_3 H4_3 119.6
C4_3 C5_3 C6_3 121.2(5)
C4_3 C5_3 H5_3 119.4
C6_3 C5_3 H5_3 119.4
C5_3 C6_3 C1_3 115.7(5)
C5_3 C6_3 C7_3 121.5(5)
C1_3 C6_3 C7_3 122.8(4)
C6_3 C7_3 C8_3 109.9(5)
C6_3 C7_3 C9_3 111.4(4)
C8_3 C7_3 C9_3 111.8(6)
C6_3 C7_3 H7_3 107.9
C8_3 C7_3 H7_3 107.9
C9_3 C7_3 H7_3 107.9
C7_3 C8_3 H8A_3 109.5
C7_3 C8_3 H8B_3 109.5
H8A_3 C8_3 H8B_3 109.5
C7_3 C8_3 H8C_3 109.5
H8A_3 C8_3 H8C_3 109.5
H8B_3 C8_3 H8C_3 109.5
C7_3 C9_3 H9A_3 109.5
C7_3 C9_3 H9B_3 109.5
H9A_3 C9_3 H9B_3 109.5
C7_3 C9_3 H9C_3 109.5
H9A_3 C9_3 H9C_3 109.5
H9B_3 C9_3 H9C_3 109.5
C2_3 C10_3 C12_3 109.5(4)
C2_3 C10_3 C11_3 114.1(4)
C12_3 C10_3 C11_3 110.8(4)
C2_3 C10_3 H10_3 107.4
C12_3 C10_3 H10_3 107.4
C11_3 C10_3 H10_3 107.4
C10_3 C11_3 H11A_3 109.5
C10_3 C11_3 H11B_3 109.5
H11A_3 C11_3 H11B_3 109.5
C10_3 C11_3 H11C_3 109.5
H11A_3 C11_3 H11C_3 109.5
H11B_3 C11_3 H11C_3 109.5
C10_3 C12_3 H12A_3 109.5
C10_3 C12_3 H12B_3 109.5
H12A_3 C12_3 H12B_3 109.5
C10_3 C12_3 H12C_3 109.5
H12A_3 C12_3 H12C_3 109.5
H12B_3 C12_3 H12C_3 109.5
C2_4 C1_4 C6_4 109.3(3)
C2_4 C1_4 P1_1 111.1(3)
C6_4 C1_4 P1_1 117.5(3)
C2_4 C1_4 H1_4 106.0
C6_4 C1_4 H1_4 106.0
P1_1 C1_4 H1_4 106.0
C3_4 C2_4 C1_4 111.1(3)
C3_4 C2_4 H2A_4 109.4
C1_4 C2_4 H2A_4 109.4
C3_4 C2_4 H2B_4 109.4
C1_4 C2_4 H2B_4 109.4
H2A_4 C2_4 H2B_4 108.0
C4_4 C3_4 C2_4 110.1(4)
C4_4 C3_4 H3A_4 109.6
C2_4 C3_4 H3A_4 109.6
C4_4 C3_4 H3B_4 109.6
C2_4 C3_4 H3B_4 109.6
H3A_4 C3_4 H3B_4 108.2
C5_4 C4_4 C3_4 110.5(4)
C5_4 C4_4 H4A_4 109.6
C3_4 C4_4 H4A_4 109.6
C5_4 C4_4 H4B_4 109.6
C3_4 C4_4 H4B_4 109.6
H4A_4 C4_4 H4B_4 108.1
C4_4 C5_4 C6_4 112.5(4)
C4_4 C5_4 H5A_4 109.1
C6_4 C5_4 H5A_4 109.1
C4_4 C5_4 H5B_4 109.1
C6_4 C5_4 H5B_4 109.1
H5A_4 C5_4 H5B_4 107.8
C5_4 C6_4 C1_4 109.6(3)
C5_4 C6_4 H6A_4 109.8
C1_4 C6_4 H6A_4 109.8
C5_4 C6_4 H6B_4 109.8
C1_4 C6_4 H6B_4 109.8
H6A_4 C6_4 H6B_4 108.2
C2_5 C1_5 C6_5 110.2(3)
C2_5 C1_5 P1_1 113.9(3)
C6_5 C1_5 P1_1 115.0(3)
C2_5 C1_5 H1_5 105.6
C6_5 C1_5 H1_5 105.6
P1_1 C1_5 H1_5 105.6
C3_5 C2_5 C1_5 110.7(4)
C3_5 C2_5 H2A_5 109.5
C1_5 C2_5 H2A_5 109.5
C3_5 C2_5 H2B_5 109.5
C1_5 C2_5 H2B_5 109.5
H2A_5 C2_5 H2B_5 108.1
C2_5 C3_5 C4_5 111.7(4)
C2_5 C3_5 H3A_5 109.3
C4_5 C3_5 H3A_5 109.3
C2_5 C3_5 H3B_5 109.3
C4_5 C3_5 H3B_5 109.3
H3A_5 C3_5 H3B_5 107.9
C5_5 C4_5 C3_5 110.2(4)
C5_5 C4_5 H4A_5 109.6
C3_5 C4_5 H4A_5 109.6
C5_5 C4_5 H4B_5 109.6
C3_5 C4_5 H4B_5 109.6
H4A_5 C4_5 H4B_5 108.1
C4_5 C5_5 C6_5 111.8(4)
C4_5 C5_5 H5A_5 109.3
C6_5 C5_5 H5A_5 109.3
C4_5 C5_5 H5B_5 109.3
C6_5 C5_5 H5B_5 109.3
H5A_5 C5_5 H5B_5 107.9
C5_5 C6_5 C1_5 110.7(4)
C5_5 C6_5 H6A_5 109.5
C1_5 C6_5 H6A_5 109.5
C5_5 C6_5 H6B_5 109.5
C1_5 C6_5 H6B_5 109.5
H6A_5 C6_5 H6B_5 108.1
C2_6 C1_6 C6_6 109.4(4)
C2_6 C1_6 P1_1 113.3(3)
C6_6 C1_6 P1_1 109.5(3)
C2_6 C1_6 H1_6 108.2
C6_6 C1_6 H1_6 108.2
P1_1 C1_6 H1_6 108.2
C3_6 C2_6 C1_6 111.5(3)
C3_6 C2_6 H2A_6 109.3
C1_6 C2_6 H2A_6 109.3
C3_6 C2_6 H2B_6 109.3
C1_6 C2_6 H2B_6 109.3
H2A_6 C2_6 H2B_6 108.0
C2_6 C3_6 C4_6 111.5(4)
C2_6 C3_6 H3A_6 109.3
C4_6 C3_6 H3A_6 109.3
C2_6 C3_6 H3B_6 109.3
C4_6 C3_6 H3B_6 109.3
H3A_6 C3_6 H3B_6 108.0
C3_6 C4_6 C5_6 111.0(4)
C3_6 C4_6 H4A_6 109.4
C5_6 C4_6 H4A_6 109.4
C3_6 C4_6 H4B_6 109.4
C5_6 C4_6 H4B_6 109.4
H4A_6 C4_6 H4B_6 108.0
C6_6 C5_6 C4_6 111.4(4)
C6_6 C5_6 H5A_6 109.4
C4_6 C5_6 H5A_6 109.4
C6_6 C5_6 H5B_6 109.4
C4_6 C5_6 H5B_6 109.4
H5A_6 C5_6 H5B_6 108.0
C5_6 C6_6 C1_6 111.7(4)
C5_6 C6_6 H6A_6 109.3
C1_6 C6_6 H6A_6 109.3
C5_6 C6_6 H6B_6 109.3
C1_6 C6_6 H6B_6 109.3
H6A_6 C6_6 H6B_6 107.9

loop_
_geom_bond_atom_site_label_1
_geom_bond_atom_site_label_2
_geom_bond_distance
Pt1_1 C2_1 1.931(4)
Pt1_1 C1_1 1.949(5)
Pt1_1 P1_1 2.3870(11)
Pt1_1 In1_1 2.6311(5)
P1_1 C1_6 1.835(5)
P1_1 C1_5 1.847(4)
P1_1 C1_4 1.855(4)
N1_1 C1_1 1.148(6)
N1_1 C1_2 1.407(5)
Cl2_1 In1_1 2.4161(13)
N2_1 C2_1 1.155(6)
N2_1 C1_3 1.404(5)
Cl3_1 In1_1 2.4125(13)
Cl1_1 In1_1 2.4080(13)
C1_2 C6_2 1.394(7)
C1_2 C2_2 1.404(6)
C2_2 C3_2 1.388(7)
C2_2 C10_2 1.510(9)
C3_2 C4_2 1.382(9)
C3_2 H3_2 0.9500
C4_2 C5_2 1.369(8)
C4_2 H4_2 0.9500
C5_2 C6_2 1.404(6)
C5_2 H5_2 0.9500
C6_2 C7_2 1.507(7)
C7_2 C9_2 1.519(7)
C7_2 C8_2 1.523(7)
C7_2 H7_2 1.0000
C8_2 H8A_2 0.9800
C8_2 H8B_2 0.9800
C8_2 H8C_2 0.9800
C9_2 H9A_2 0.9800
C9_2 H9B_2 0.9800
C9_2 H9C_2 0.9800
C10_2 C12_2 1.510(9)
C10_2 C11_2 1.528(9)
C10_2 H10_2 1.0000
C11_2 H11A_2 0.9800
C11_2 H11B_2 0.9800
C11_2 H11C_2 0.9800
C12_2 H12A_2 0.9800
C12_2 H12B_2 0.9800
C12_2 H12C_2 0.9800
C1_3 C2_3 1.403(6)
C1_3 C6_3 1.406(7)
C2_3 C3_3 1.395(6)
C2_3 C10_3 1.511(7)
C3_3 C4_3 1.381(7)
C3_3 H3_3 0.9500
C4_3 C5_3 1.389(7)
C4_3 H4_3 0.9500
C5_3 C6_3 1.394(7)
C5_3 H5_3 0.9500
C6_3 C7_3 1.515(7)
C7_3 C8_3 1.521(7)
C7_3 C9_3 1.522(8)
C7_3 H7_3 1.0000
C8_3 H8A_3 0.9800
C8_3 H8B_3 0.9800
C8_3 H8C_3 0.9800
C9_3 H9A_3 0.9800
C9_3 H9B_3 0.9800
C9_3 H9C_3 0.9800
C10_3 C12_3 1.529(7)
C10_3 C11_3 1.530(7)
C10_3 H10_3 1.0000
C11_3 H11A_3 0.9800
C11_3 H11B_3 0.9800
C11_3 H11C_3 0.9800
C12_3 H12A_3 0.9800
C12_3 H12B_3 0.9800
C12_3 H12C_3 0.9800
C1_4 C2_4 1.539(6)
C1_4 C6_4 1.541(5)
C1_4 H1_4 1.0000
C2_4 C3_4 1.530(6)
C2_4 H2A_4 0.9900
C2_4 H2B_4 0.9900
C3_4 C4_4 1.528(6)
C3_4 H3A_4 0.9900
C3_4 H3B_4 0.9900
C4_4 C5_4 1.521(7)
C4_4 H4A_4 0.9900
C4_4 H4B_4 0.9900
C5_4 C6_4 1.529(6)
C5_4 H5A_4 0.9900
C5_4 H5B_4 0.9900
C6_4 H6A_4 0.9900
C6_4 H6B_4 0.9900
C1_5 C2_5 1.536(6)
C1_5 C6_5 1.538(6)
C1_5 H1_5 1.0000
C2_5 C3_5 1.526(6)
C2_5 H2A_5 0.9900
C2_5 H2B_5 0.9900
C3_5 C4_5 1.532(6)
C3_5 H3A_5 0.9900
C3_5 H3B_5 0.9900
C4_5 C5_5 1.524(6)
C4_5 H4A_5 0.9900
C4_5 H4B_5 0.9900
C5_5 C6_5 1.532(6)
C5_5 H5A_5 0.9900
C5_5 H5B_5 0.9900
C6_5 H6A_5 0.9900
C6_5 H6B_5 0.9900
C1_6 C2_6 1.530(6)
C1_6 C6_6 1.546(7)
C1_6 H1_6 1.0000
C2_6 C3_6 1.523(6)
C2_6 H2A_6 0.9900
C2_6 H2B_6 0.9900
C3_6 C4_6 1.524(7)
C3_6 H3A_6 0.9900
C3_6 H3B_6 0.9900
C4_6 C5_6 1.527(7)
C4_6 H4A_6 0.9900
C4_6 H4B_6 0.9900
C5_6 C6_6 1.524(6)
C5_6 H5A_6 0.9900
C5_6 H5B_6 0.9900
C6_6 H6A_6 0.9900
C6_6 H6B_6 0.9900

loop_
_geom_torsion_atom_site_label_1
_geom_torsion_atom_site_label_2
_geom_torsion_atom_site_label_3
_geom_torsion_atom_site_label_4
_geom_torsion
C6_2 C1_2 C2_2 C3_2 1.1(7)
N1_1 C1_2 C2_2 C3_2 -179.2(4)
C6_2 C1_2 C2_2 C10_2 -179.6(4)
N1_1 C1_2 C2_2 C10_2 0.1(6)
C1_2 C2_2 C3_2 C4_2 -0.8(7)
C10_2 C2_2 C3_2 C4_2 180.0(5)
C2_2 C3_2 C4_2 C5_2 0.1(7)
C3_2 C4_2 C5_2 C6_2 0.3(7)
C2_2 C1_2 C6_2 C5_2 -0.8(6)
N1_1 C1_2 C6_2 C5_2 179.6(4)
C2_2 C1_2 C6_2 C7_2 -179.1(4)
N1_1 C1_2 C6_2 C7_2 1.3(6)
C4_2 C5_2 C6_2 C1_2 0.0(7)
C4_2 C5_2 C6_2 C7_2 178.3(4)
C1_2 C6_2 C7_2 C9_2 -137.7(5)
C5_2 C6_2 C7_2 C9_2 44.1(6)
C1_2 C6_2 C7_2 C8_2 98.3(6)
C5_2 C6_2 C7_2 C8_2 -79.9(6)
C3_2 C2_2 C10_2 C12_2 99.3(7)
C1_2 C2_2 C10_2 C12_2 -79.9(6)
C3_2 C2_2 C10_2 C11_2 -25.4(7)
C1_2 C2_2 C10_2 C11_2 155.4(5)
N2_1 C1_3 C2_3 C3_3 -179.0(4)
C6_3 C1_3 C2_3 C3_3 0.6(6)
N2_1 C1_3 C2_3 C10_3 4.1(6)
C6_3 C1_3 C2_3 C10_3 -176.2(4)
C1_3 C2_3 C3_3 C4_3 -0.8(6)
C10_3 C2_3 C3_3 C4_3 175.9(4)
C2_3 C3_3 C4_3 C5_3 0.3(7)
C3_3 C4_3 C5_3 C6_3 0.4(7)
C4_3 C5_3 C6_3 C1_3 -0.5(7)
C4_3 C5_3 C6_3 C7_3 178.1(4)
C2_3 C1_3 C6_3 C5_3 0.0(7)
N2_1 C1_3 C6_3 C5_3 179.7(4)
C2_3 C1_3 C6_3 C7_3 -178.6(4)
N2_1 C1_3 C6_3 C7_3 1.1(6)
C5_3 C6_3 C7_3 C8_3 -75.0(7)
C1_3 C6_3 C7_3 C8_3 103.5(6)
C5_3 C6_3 C7_3 C9_3 49.5(7)
C1_3 C6_3 C7_3 C9_3 -132.1(5)
C3_3 C2_3 C10_3 C12_3 -92.9(5)
C1_3 C2_3 C10_3 C12_3 83.6(5)
C3_3 C2_3 C10_3 C11_3 31.9(6)
C1_3 C2_3 C10_3 C11_3 -151.5(4)
C1_6 P1_1 C1_4 C2_4 167.8(3)
C1_5 P1_1 C1_4 C2_4 51.4(3)
Pt1_1 P1_1 C1_4 C2_4 -70.4(3)
C1_6 P1_1 C1_4 C6_4 40.8(4)
C1_5 P1_1 C1_4 C6_4 -75.6(4)
Pt1_1 P1_1 C1_4 C6_4 162.6(3)
C6_4 C1_4 C2_4 C3_4 -59.1(4)
P1_1 C1_4 C2_4 C3_4 169.5(3)
C1_4 C2_4 C3_4 C4_4 58.4(5)
C2_4 C3_4 C4_4 C5_4 -55.9(5)
C3_4 C4_4 C5_4 C6_4 56.4(5)
C4_4 C5_4 C6_4 C1_4 -57.0(5)
C2_4 C1_4 C6_4 C5_4 57.2(5)
P1_1 C1_4 C6_4 C5_4 -174.9(3)
C1_6 P1_1 C1_5 C2_5 92.6(3)
C1_4 P1_1 C1_5 C2_5 -154.8(3)
Pt1_1 P1_1 C1_5 C2_5 -34.3(3)
C1_6 P1_1 C1_5 C6_5 -36.0(4)
C1_4 P1_1 C1_5 C6_5 76.6(3)
Pt1_1 P1_1 C1_5 C6_5 -162.9(3)
C6_5 C1_5 C2_5 C3_5 -56.8(5)
P1_1 C1_5 C2_5 C3_5 172.2(3)
C1_5 C2_5 C3_5 C4_5 57.0(5)
C2_5 C3_5 C4_5 C5_5 -55.9(6)
C3_5 C4_5 C5_5 C6_5 55.6(5)
C4_5 C5_5 C6_5 C1_5 -56.5(5)
C2_5 C1_5 C6_5 C5_5 56.5(5)
P1_1 C1_5 C6_5 C5_5 -173.1(3)
C1_5 P1_1 C1_6 C2_6 -61.7(4)
C1_4 P1_1 C1_6 C2_6 -175.2(3)
Pt1_1 P1_1 C1_6 C2_6 64.9(4)
C1_5 P1_1 C1_6 C6_6 175.9(3)
C1_4 P1_1 C1_6 C6_6 62.4(3)
Pt1_1 P1_1 C1_6 C6_6 -57.5(3)
C6_6 C1_6 C2_6 C3_6 -56.4(4)
P1_1 C1_6 C2_6 C3_6 -178.8(3)
C1_6 C2_6 C3_6 C4_6 57.1(5)
C2_6 C3_6 C4_6 C5_6 -55.4(5)
C3_6 C4_6 C5_6 C6_6 54.8(5)
C4_6 C5_6 C6_6 C1_6 -55.7(5)
C2_6 C1_6 C6_6 C5_6 55.9(4)
P1_1 C1_6 C6_6 C5_6 -179.4(3)
